data_1547486
loop_
_publ_author_name
'Tsui, Emily Y.'
'Tran, Rosalie'
'Yano, Junko'
'Agapie, Theodor'

_publ_section_title
;
 Redox-inactive metals modulate the reduction potential in heterometallic
 manganese-oxido clusters
;
_journal_name_full 'Nature Chemistry'
_journal_page_first 293
_journal_page_last 299
_journal_paper_doi 10.1038/NCHEM.1578
_journal_volume 5
_journal_year 2013
_chemical_formula_sum 'C67.4 H47.11 F9 Mn3 N7.7 O18 S3 Zn'
_chemical_formula_weight 1750.21
_space_group_IT_number 2
_symmetry_cell_setting triclinic
_symmetry_space_group_name_Hall '-P 1'
_symmetry_space_group_name_H-M 'P -1'
_atom_sites_solution_hydrogens geom
_atom_sites_solution_primary direct
_atom_sites_solution_secondary difmap
_cell_angle_alpha 72.643(3)
_cell_angle_beta 73.273(3)
_cell_angle_gamma 70.956(3)
_cell_formula_units_Z 2
_cell_length_a 14.3484(8)
_cell_length_b 14.3923(7)
_cell_length_c 18.5632(9)
_cell_measurement_reflns_used 9138
_cell_measurement_temperature 100(2)
_cell_measurement_theta_max 28.17
_cell_measurement_theta_min 2.42
_cell_volume 3380.7(3)
_computing_cell_refinement 'Bruker SAINT'
_computing_data_collection 'Bruker APEX2'
_computing_data_reduction 'Bruker SAINT'
_computing_molecular_graphics 'Bruker SHELXTL'
_computing_publication_material 'Bruker SHELXTL'
_computing_structure_refinement 'SHELXL-97 (Sheldrick, 2008)'
_computing_structure_solution 'SHELXS-97 (Sheldrick, 2008)'
_diffrn_ambient_temperature 100(2)
_diffrn_measured_fraction_theta_full 0.994
_diffrn_measured_fraction_theta_max 0.994
_diffrn_measurement_device_type 'Bruker APEX-II CCD'
_diffrn_measurement_method '\f and \w scans'
_diffrn_radiation_monochromator graphite
_diffrn_radiation_source 'fine-focus sealed tube'
_diffrn_radiation_type MoK\a
_diffrn_radiation_wavelength 0.71073
_diffrn_reflns_av_R_equivalents 0.0402
_diffrn_reflns_av_sigmaI/netI 0.0490
_diffrn_reflns_limit_h_max 18
_diffrn_reflns_limit_h_min -17
_diffrn_reflns_limit_k_max 18
_diffrn_reflns_limit_k_min -18
_diffrn_reflns_limit_l_max 24
_diffrn_reflns_limit_l_min -24
_diffrn_reflns_number 65203
_diffrn_reflns_theta_full 27.50
_diffrn_reflns_theta_max 27.50
_diffrn_reflns_theta_min 1.54
_exptl_absorpt_coefficient_mu 1.096
_exptl_absorpt_correction_T_max 0.8189
_exptl_absorpt_correction_T_min 0.7276
_exptl_absorpt_correction_type multi-scan
_exptl_absorpt_process_details SADABS
_exptl_crystal_colour purple
_exptl_crystal_density_diffrn 1.719
_exptl_crystal_density_method 'not measured'
_exptl_crystal_description block
_exptl_crystal_F_000 1767
_exptl_crystal_size_max 0.31
_exptl_crystal_size_mid 0.28
_exptl_crystal_size_min 0.19
_refine_diff_density_max 2.152
_refine_diff_density_min -2.129
_refine_diff_density_rms 0.125
_refine_ls_extinction_method none
_refine_ls_goodness_of_fit_ref 1.466
_refine_ls_hydrogen_treatment constr
_refine_ls_matrix_type full
_refine_ls_number_parameters 1047
_refine_ls_number_reflns 15441
_refine_ls_number_restraints 114
_refine_ls_restrained_S_all 1.472
_refine_ls_R_factor_all 0.1119
_refine_ls_R_factor_gt 0.0694
_refine_ls_shift/su_max 0.002
_refine_ls_shift/su_mean 0.000
_refine_ls_structure_factor_coef Fsqd
_refine_ls_weighting_details 'calc w=1/[\s^2^(Fo^2^)+(0.1000P)^2^+0.0000P] where P=(Fo^2^+2Fc^2^)/3'
_refine_ls_weighting_scheme calc
_refine_ls_wR_factor_gt 0.2015
_refine_ls_wR_factor_ref 0.2216
_reflns_number_gt 10393
_reflns_number_total 15441
_reflns_threshold_expression >2sigma(I)
_cod_data_source_file nchem.1578-s7.cif
_cod_data_source_block eyt107
_cod_depositor_comments
;
The following automatic conversions were performed:

'_symmetry_cell_setting' value 'Triclinic' changed to 'triclinic'
according to the built-in table from CIF Core dictionary named
'cif_core.dic' version 2.4.1 from 2010-06-29.

Automatic conversion script
Id: cif_fix_values 5376 2017-05-30 11:51:03Z andrius 
;
_cod_original_sg_symbol_H-M P-1
_cod_original_formula_sum 'C67.40 H47.11 F9 Mn3 N7.70 O18 S3 Zn'
_cod_database_code 1547486

loop_
_symmetry_equiv_pos_as_xyz
'x, y, z'
'-x, -y, -z'

loop_
_atom_site_label
_atom_site_type_symbol
_atom_site_fract_x
_atom_site_fract_y
_atom_site_fract_z
_atom_site_U_iso_or_equiv
_atom_site_adp_type
_atom_site_occupancy
_atom_site_symmetry_multiplicity
_atom_site_calc_flag
_atom_site_refinement_flags
_atom_site_disorder_assembly
_atom_site_disorder_group
Zn1 Zn 0.34342(5) 0.84940(5) 0.63802(3) 0.04156(19) Uani 1 1 d . . .
Mn1 Mn 0.29531(5) 0.71081(5) 0.79222(4) 0.02471(18) Uani 1 1 d . A .
Mn3 Mn 0.25621(5) 0.61498(5) 0.68223(4) 0.02538(18) Uani 1 1 d . . .
Mn2 Mn 0.11230(5) 0.81533(5) 0.71689(4) 0.02287(17) Uani 1 1 d . A .
C7 C 0.3120(5) 0.8411(4) 0.1939(3) 0.0445(13) Uani 1 1 d . . .
C1 C 0.1740(5) 0.9150(5) 0.5558(4) 0.0583(12) Uani 1 1 d . . .
C26 C -0.0777(3) 0.9366(3) 0.9317(2) 0.0254(9) Uani 1 1 d . . .
H26 H -0.0518 0.9943 0.9138 0.030 Uiso 1 1 calc R . .
C25 C -0.0150(3) 0.8450(3) 0.9156(2) 0.0236(9) Uani 1 1 d . . .
C29 C -0.1544(3) 0.7724(3) 0.9824(2) 0.0235(9) Uani 1 1 d . . .
H29 H -0.1820 0.7160 0.9991 0.028 Uiso 1 1 calc R . .
C36 C 0.0954(3) 0.8376(3) 0.8707(2) 0.0228(9) Uani 1 1 d . A .
C27 C -0.1755(4) 0.9464(3) 0.9725(3) 0.0265(10) Uani 1 1 d . . .
H27 H -0.2160 1.0098 0.9828 0.032 Uiso 1 1 calc R . .
C40 C 0.3161(4) 0.6808(4) 0.9566(3) 0.0343(11) Uani 1 1 d . . .
H40 H 0.3787 0.6353 0.9406 0.041 Uiso 1 1 calc R . .
C39 C 0.1654(4) 0.7937(3) 0.9270(3) 0.0263(10) Uani 1 1 d . A .
C43 C 0.1387(4) 0.8110(3) 1.0013(3) 0.0289(10) Uani 1 1 d . . .
H43 H 0.0764 0.8574 1.0166 0.035 Uiso 1 1 calc R . .
C28 C -0.2147(3) 0.8631(3) 0.9985(2) 0.0262(10) Uani 1 1 d . . .
H28 H -0.2822 0.8687 1.0269 0.031 Uiso 1 1 calc R . .
C44 C 0.1085(3) 0.9404(3) 0.8201(2) 0.0244(9) Uani 1 1 d . A .
C42 C 0.2012(4) 0.7621(4) 1.0526(3) 0.0360(11) Uani 1 1 d . . .
H42 H 0.1828 0.7750 1.1028 0.043 Uiso 1 1 calc R . .
C45 C 0.1295(4) 1.0112(3) 0.8451(3) 0.0293(10) Uani 1 1 d . . .
H45 H 0.1370 0.9984 0.8967 0.035 Uiso 1 1 calc R . .
C48 C 0.1037(4) 1.0455(3) 0.6984(3) 0.0309(11) Uani 1 1 d . . .
H48 H 0.0940 1.0579 0.6475 0.037 Uiso 1 1 calc R . .
C49 C -0.0499(4) 0.7361(3) 0.7071(2) 0.0278(10) Uani 1 1 d . . .
C50 C -0.1170(4) 0.8871(3) 0.7462(3) 0.0309(11) Uani 1 1 d . . .
H50 H -0.1072 0.9403 0.7612 0.037 Uiso 1 1 calc R . .
C14 C 0.0051(3) 0.6596(3) 0.9273(2) 0.0228(9) Uani 1 1 d . . .
C13 C 0.0900(3) 0.6037(3) 0.9592(2) 0.0240(9) Uani 1 1 d . . .
H13 H 0.1054 0.6265 0.9964 0.029 Uiso 1 1 calc R . .
C15 C -0.0216(3) 0.6224(3) 0.8776(2) 0.0212(9) Uani 1 1 d . . .
H15 H -0.0806 0.6583 0.8577 0.025 Uiso 1 1 calc R . .
C17 C 0.1230(3) 0.4791(3) 0.8871(2) 0.0228(9) Uani 1 1 d . . .
H17 H 0.1624 0.4168 0.8740 0.027 Uiso 1 1 calc R . .
C16 C 0.0382(3) 0.5321(3) 0.8564(2) 0.0232(9) Uani 1 1 d . . .
C12 C 0.1518(3) 0.5158(3) 0.9371(2) 0.0233(9) Uani 1 1 d . . .
C30 C 0.0153(3) 0.4944(3) 0.7987(2) 0.0233(9) Uani 1 1 d . . .
C33 C -0.0310(4) 0.4134(4) 0.6980(3) 0.0375(12) Uani 1 1 d . . .
H33 H -0.0491 0.3874 0.6641 0.045 Uiso 1 1 calc R . .
C31 C 0.0169(3) 0.5470(3) 0.7207(2) 0.0255(10) Uani 1 1 d . . .
C24 C -0.0549(3) 0.7602(3) 0.9428(2) 0.0214(9) Uani 1 1 d . . .
C41 C 0.2912(4) 0.6939(4) 1.0303(3) 0.0402(12) Uani 1 1 d . . .
H41 H 0.3345 0.6571 1.0654 0.048 Uiso 1 1 calc R . .
C52 C -0.2276(4) 0.8126(4) 0.7245(3) 0.0447(14) Uani 1 1 d . . .
H52 H -0.2934 0.8127 0.7234 0.054 Uiso 1 1 calc R . .
C51 C -0.2141(4) 0.8892(4) 0.7455(3) 0.0435(13) Uani 1 1 d . . .
H51 H -0.2699 0.9430 0.7594 0.052 Uiso 1 1 calc R . .
C35 C -0.0066(4) 0.4007(3) 0.8228(3) 0.0307(11) Uani 1 1 d . . .
H35 H -0.0056 0.3638 0.8745 0.037 Uiso 1 1 calc R . .
C37 C 0.0437(3) 0.6505(3) 0.6890(2) 0.0240(9) Uani 1 1 d . . .
C65 C 0.5455(4) 0.4531(3) 0.7609(3) 0.0359(12) Uani 1 1 d . . .
H65 H 0.5487 0.3853 0.7633 0.043 Uiso 1 1 calc R . .
C68 C 0.5326(4) 0.6484(4) 0.7538(3) 0.0394(12) Uani 1 1 d . . .
H68 H 0.5279 0.7165 0.7519 0.047 Uiso 1 1 calc R . .
C67 C 0.6241(4) 0.5878(4) 0.7288(3) 0.0407(13) Uani 1 1 d . . .
H67 H 0.6819 0.6134 0.7091 0.049 Uiso 1 1 calc R . .
C60 C 0.2751(4) 0.3943(4) 0.6923(3) 0.0332(11) Uani 1 1 d . . .
H60 H 0.2402 0.4226 0.6511 0.040 Uiso 1 1 calc R A .
C64 C 0.4543(4) 0.5190(3) 0.7858(3) 0.0313(11) Uani 1 1 d . A .
C66 C 0.6320(4) 0.4873(4) 0.7323(3) 0.0407(13) Uani 1 1 d . . .
H66 H 0.6953 0.4432 0.7156 0.049 Uiso 1 1 calc R . .
C47 C 0.1249(4) 1.1188(3) 0.7200(3) 0.0354(12) Uani 1 1 d . . .
H47 H 0.1295 1.1810 0.6844 0.042 Uiso 1 1 calc R . .
C46 C 0.1393(4) 1.1012(3) 0.7935(3) 0.0362(12) Uani 1 1 d . . .
H46 H 0.1559 1.1502 0.8087 0.043 Uiso 1 1 calc R . .
C55 C 0.0360(4) 0.7067(3) 0.5439(3) 0.0320(11) Uani 1 1 d . . .
H55 H -0.0354 0.7313 0.5551 0.038 Uiso 1 1 calc R A .
C54 C 0.0894(4) 0.6652(3) 0.6020(2) 0.0278(10) Uani 1 1 d . A .
C58 C 0.2422(4) 0.6373(4) 0.5130(3) 0.0384(12) Uani 1 1 d . . .
H58 H 0.3136 0.6124 0.5029 0.046 Uiso 1 1 calc R A .
C57 C 0.1941(5) 0.6757(4) 0.4533(3) 0.0444(14) Uani 1 1 d . A .
H57 H 0.2312 0.6781 0.4016 0.053 Uiso 1 1 calc R . .
C18 C 0.2483(3) 0.4675(3) 0.9619(3) 0.0242(9) Uani 1 1 d . . .
C20 C 0.4283(4) 0.3994(4) 0.9404(3) 0.0356(12) Uani 1 1 d . . .
H20 H 0.4922 0.3880 0.9060 0.043 Uiso 1 1 calc R . .
C23 C 0.2469(4) 0.4375(3) 1.0411(3) 0.0302(10) Uani 1 1 d . . .
H23 H 0.1846 0.4540 1.0765 0.036 Uiso 1 1 calc R . .
C22 C 0.3333(4) 0.3845(4) 1.0697(3) 0.0381(12) Uani 1 1 d . . .
H22 H 0.3299 0.3631 1.1238 0.046 Uiso 1 1 calc R . .
C21 C 0.4235(4) 0.3636(4) 1.0191(3) 0.0415(13) Uani 1 1 d . . .
H21 H 0.4828 0.3245 1.0377 0.050 Uiso 1 1 calc R . .
C32 C -0.0057(4) 0.5047(3) 0.6721(3) 0.0322(11) Uani 1 1 d . . .
H32 H -0.0037 0.5391 0.6196 0.039 Uiso 1 1 calc R A .
C56 C 0.0902(5) 0.7112(4) 0.4686(3) 0.0423(13) Uani 1 1 d . A .
H56 H 0.0557 0.7389 0.4272 0.051 Uiso 1 1 calc R . .
C8 C 0.5104(4) 0.0619(4) 0.0874(3) 0.0419(13) Uani 1 1 d . . .
C2 C 0.1451(6) 0.9570(7) 0.4782(4) 0.0860(18) Uani 1 1 d . . .
H2A H 0.1458 1.0281 0.4602 0.129 Uiso 1 1 calc R . .
H2B H 0.0772 0.9513 0.4828 0.129 Uiso 1 1 calc R . .
H2C H 0.1933 0.9188 0.4410 0.129 Uiso 1 1 calc R . .
C53 C -0.1455(4) 0.7340(4) 0.7048(3) 0.0399(13) Uani 1 1 d . . .
H53 H -0.1543 0.6801 0.6901 0.048 Uiso 1 1 calc R A .
C34 C -0.0298(4) 0.3606(3) 0.7733(3) 0.0340(12) Uani 1 1 d . . .
H34 H -0.0449 0.2970 0.7911 0.041 Uiso 1 1 calc R A .
C19 C 0.3423(4) 0.4517(3) 0.9101(3) 0.0288(10) Uani 1 1 d . . .
C61 C 0.3078(4) 0.2899(4) 0.7157(3) 0.0398(13) Uani 1 1 d . . .
H61 H 0.2954 0.2473 0.6910 0.048 Uiso 1 1 calc R . .
C62 C 0.3580(4) 0.2497(4) 0.7750(3) 0.0438(14) Uani 1 1 d . . .
H62 H 0.3811 0.1786 0.7918 0.053 Uiso 1 1 calc R A .
C63 C 0.3751(4) 0.3125(3) 0.8105(3) 0.0331(11) Uani 1 1 d . . .
H63 H 0.4096 0.2853 0.8520 0.040 Uiso 1 1 calc R . .
C59 C 0.3409(4) 0.4164(3) 0.7845(3) 0.0293(10) Uani 1 1 d . . .
C38 C 0.3532(3) 0.4929(3) 0.8216(3) 0.0276(10) Uani 1 1 d . A .
F1 F 0.3470(2) 0.7886(2) 0.1384(2) 0.0517(8) Uani 1 1 d . . .
F2 F 0.3111(3) 0.9359(2) 0.15976(19) 0.0498(8) Uani 1 1 d . . .
F3 F 0.3806(3) 0.8060(3) 0.2379(2) 0.0692(11) Uani 1 1 d . . .
F4 F 0.4173(3) 0.1025(3) 0.0787(2) 0.0625(10) Uani 1 1 d . . .
F5 F 0.5690(3) 0.1105(3) 0.0285(2) 0.0785(12) Uani 1 1 d . . .
F6 F 0.5359(3) -0.0331(3) 0.0808(2) 0.0759(12) Uani 1 1 d . . .
N4 N -0.0363(3) 0.8125(3) 0.7265(2) 0.0251(8) Uani 1 1 d . . .
N3 N 0.0963(3) 0.9565(3) 0.7476(2) 0.0275(8) Uani 1 1 d . . .
N2 N 0.2556(3) 0.7300(3) 0.9053(2) 0.0286(9) Uani 1 1 d . . .
N1 N 0.4481(3) 0.6159(3) 0.7814(2) 0.0300(9) Uani 1 1 d . . .
N6 N 0.2915(3) 0.4560(3) 0.7260(2) 0.0278(8) Uani 1 1 d . . .
N5 N 0.1903(3) 0.6337(3) 0.5869(2) 0.0313(9) Uani 1 1 d . A .
C6B C 0.6083(13) 0.9704(13) 0.5938(11) 0.077(5) Uani 0.50 1 d PD A 2
C5B C 0.5193(15) 0.9456(12) 0.5972(8) 0.093(7) Uani 0.50 1 d PD A 2
N7B N 0.4431(13) 0.9283(17) 0.6014(17) 0.073(6) Uani 0.50 1 d PD A 2
C6A C 0.536(2) 1.077(2) 0.5857(11) 0.174(15) Uani 0.50 1 d PD A 1
C5A C 0.4693(14) 1.0148(14) 0.6009(8) 0.073(4) Uani 0.50 1 d PDU A 1
N7A N 0.4105(13) 0.9704(16) 0.6109(17) 0.073(6) Uani 0.50 1 d PDU A 1
O5 O 0.2780(2) 0.5833(2) 0.80385(17) 0.0257(7) Uani 1 1 d . A .
O4 O 0.1177(2) 0.6548(2) 0.72420(16) 0.0234(6) Uani 1 1 d . A .
O1 O 0.2551(2) 0.7474(2) 0.69170(16) 0.0257(7) Uani 1 1 d . A .
O3 O 0.1257(2) 0.77104(19) 0.81998(16) 0.0218(6) Uani 1 1 d . . .
O2 O 0.3295(2) 0.8331(2) 0.75157(18) 0.0334(8) Uani 1 1 d . A .
O7 O 0.1091(2) 0.8756(2) 0.60910(17) 0.0293(7) Uani 1 1 d . A .
O6 O 0.2550(3) 0.9219(3) 0.5627(2) 0.0407(9) Uani 1 1 d . A .
O13 O 0.2054(3) 0.7188(3) 0.2729(2) 0.0475(10) Uani 1 1 d . . .
O12 O 0.1248(3) 0.8749(3) 0.1945(2) 0.0506(10) Uani 1 1 d . . .
O16 O 0.4663(3) 0.0022(3) 0.2342(2) 0.0551(11) Uani 1 1 d . . .
O14 O 0.6308(4) 0.0304(6) 0.1752(4) 0.118(3) Uani 1 1 d . . .
O15 O 0.4874(6) 0.1712(4) 0.1784(4) 0.122(3) Uani 1 1 d . . .
O11 O 0.1704(4) 0.8769(3) 0.3106(2) 0.0651(14) Uani 1 1 d . . .
O9 O 0.3892(3) 0.5958(3) 0.62538(19) 0.0384(8) Uani 1 1 d . A .
O8 O 0.4488(3) 0.7483(4) 0.5862(2) 0.0707(15) Uani 1 1 d . A .
S1 S 0.18907(11) 0.82627(9) 0.24984(7) 0.0388(3) Uani 1 1 d . . .
S2 S 0.52591(12) 0.06572(12) 0.17885(8) 0.0463(4) Uani 1 1 d . . .
C3 C 0.4512(5) 0.6455(5) 0.5854(4) 0.0583(12) Uani 1 1 d . . .
C4 C 0.5461(6) 0.5878(7) 0.5345(4) 0.0860(18) Uani 1 1 d . A .
H4A H 0.5923 0.6308 0.5090 0.129 Uiso 1 1 calc R . .
H4B H 0.5255 0.5701 0.4955 0.129 Uiso 1 1 calc R . .
H4C H 0.5801 0.5261 0.5672 0.129 Uiso 1 1 calc R . .
S3A S 0.7253(3) 0.7665(2) 0.50325(14) 0.0737(9) Uani 0.722(4) 1 d PD B 3
O17A O 0.6800(6) 0.8087(8) 0.4376(4) 0.120(4) Uani 0.722(4) 1 d PD B 3
O18A O 0.8119(6) 0.7997(5) 0.4931(4) 0.080(2) Uani 0.722(4) 1 d PD B 3
O19A O 0.6486(6) 0.7746(5) 0.5735(3) 0.073(2) Uani 0.722(4) 1 d PD B 3
C9A C 0.7721(9) 0.6391(10) 0.5109(5) 0.141(9) Uani 0.722(4) 1 d PD B 3
F7A F 0.8141(6) 0.5874(6) 0.5739(3) 0.100(3) Uani 0.722(4) 1 d PD B 3
F8A F 0.6978(8) 0.5914(7) 0.5213(6) 0.142(4) Uani 0.722(4) 1 d PD B 3
F9A F 0.8330(10) 0.6092(10) 0.4485(5) 0.147(6) Uani 0.722(4) 1 d PD B 3
S3B S 0.7860(6) 0.7337(6) 0.4981(3) 0.0463(4) Uani 0.278(4) 1 d PDU B 4
O17B O 0.8670(10) 0.7764(10) 0.4491(8) 0.0506(10) Uani 0.278(4) 1 d PD B 4
O18B O 0.7628(14) 0.7464(15) 0.5777(7) 0.083(6) Uani 0.278(4) 1 d PDU B 4
O19B O 0.6958(10) 0.7701(12) 0.4647(10) 0.0506(10) Uani 0.278(4) 1 d PD B 4
C9B C 0.8267(12) 0.6098(13) 0.5042(10) 0.0445(13) Uani 0.278(4) 1 d PDU B 4
F7B F 0.7730(16) 0.5527(16) 0.5602(13) 0.138(9) Uani 0.278(4) 1 d PD B 4
F8B F 0.826(2) 0.586(2) 0.4390(15) 0.138(9) Uani 0.278(4) 1 d PDU B 4
F9B F 0.9211(9) 0.5750(10) 0.5127(9) 0.071(4) Uani 0.278(4) 1 d PDU B 4
C10 C 0.4595(10) 0.6821(9) 0.3907(6) 0.089(4) Uani 0.702(11) 1 d PU . .
N8 N 0.4899(9) 0.5995(9) 0.3921(6) 0.102(4) Uani 0.702(11) 1 d P . .
C11 C 0.4433(12) 0.7915(12) 0.3954(7) 0.128(7) Uani 0.702(11) 1 d PU . .
H11A H 0.4823 0.7920 0.4308 0.191 Uiso 0.702(11) 1 calc PR . .
H11B H 0.3715 0.8210 0.4145 0.191 Uiso 0.702(11) 1 calc PR . .
H11C H 0.4658 0.8313 0.3440 0.191 Uiso 0.702(11) 1 calc PR . .

loop_
_atom_site_aniso_label
_atom_site_aniso_U_11
_atom_site_aniso_U_22
_atom_site_aniso_U_33
_atom_site_aniso_U_23
_atom_site_aniso_U_13
_atom_site_aniso_U_12
Zn1 0.0297(3) 0.0467(4) 0.0358(3) 0.0064(3) 0.0004(3) -0.0145(3)
Mn1 0.0224(4) 0.0217(3) 0.0253(3) -0.0059(3) 0.0012(3) -0.0046(3)
Mn3 0.0258(4) 0.0214(3) 0.0222(3) -0.0068(3) 0.0039(3) -0.0034(3)
Mn2 0.0247(4) 0.0195(3) 0.0204(3) -0.0045(2) 0.0019(3) -0.0064(3)
C7 0.059(4) 0.030(3) 0.049(3) -0.018(2) -0.020(3) -0.001(2)
C1 0.058(3) 0.059(3) 0.045(2) -0.009(2) 0.004(2) -0.014(2)
C26 0.028(3) 0.024(2) 0.024(2) -0.0066(17) -0.0028(18) -0.0078(19)
C25 0.026(2) 0.024(2) 0.021(2) -0.0056(16) -0.0013(17) -0.0090(19)
C29 0.024(2) 0.024(2) 0.020(2) -0.0035(16) -0.0001(17) -0.0073(18)
C36 0.023(2) 0.021(2) 0.025(2) -0.0102(16) -0.0006(17) -0.0052(18)
C27 0.028(3) 0.020(2) 0.029(2) -0.0085(17) -0.0048(19) -0.0012(18)
C40 0.028(3) 0.034(3) 0.043(3) -0.014(2) -0.008(2) -0.004(2)
C39 0.032(3) 0.017(2) 0.029(2) -0.0074(17) 0.0005(19) -0.0084(19)
C43 0.028(3) 0.029(2) 0.033(2) -0.0169(19) -0.0010(19) -0.008(2)
C28 0.021(2) 0.030(2) 0.026(2) -0.0078(18) -0.0004(17) -0.0064(19)
C44 0.020(2) 0.020(2) 0.030(2) -0.0072(17) 0.0043(17) -0.0072(18)
C42 0.036(3) 0.042(3) 0.036(3) -0.017(2) -0.005(2) -0.011(2)
C45 0.026(3) 0.023(2) 0.038(3) -0.0119(19) -0.002(2) -0.0048(19)
C48 0.032(3) 0.019(2) 0.032(2) -0.0005(18) -0.001(2) -0.0041(19)
C49 0.030(3) 0.024(2) 0.024(2) -0.0049(17) 0.0021(18) -0.0065(19)
C50 0.036(3) 0.020(2) 0.034(2) -0.0097(18) -0.004(2) -0.005(2)
C14 0.023(2) 0.021(2) 0.019(2) -0.0036(16) 0.0046(17) -0.0066(18)
C13 0.025(2) 0.026(2) 0.019(2) -0.0018(16) 0.0018(17) -0.0125(19)
C15 0.018(2) 0.0184(19) 0.022(2) -0.0050(16) 0.0046(16) -0.0048(17)
C17 0.026(2) 0.0155(19) 0.021(2) -0.0035(15) 0.0047(17) -0.0054(18)
C16 0.029(2) 0.0172(19) 0.020(2) -0.0031(15) 0.0052(17) -0.0110(18)
C12 0.027(2) 0.0184(19) 0.019(2) -0.0004(16) 0.0037(17) -0.0096(18)
C30 0.022(2) 0.0179(19) 0.025(2) -0.0079(16) 0.0021(17) -0.0017(17)
C33 0.054(4) 0.030(2) 0.034(3) -0.013(2) -0.007(2) -0.016(2)
C31 0.027(2) 0.022(2) 0.026(2) -0.0095(17) -0.0009(18) -0.0046(19)
C24 0.025(2) 0.0202(19) 0.0156(19) -0.0025(15) -0.0017(16) -0.0058(18)
C41 0.039(3) 0.047(3) 0.041(3) -0.015(2) -0.015(2) -0.008(3)
C52 0.027(3) 0.039(3) 0.068(4) -0.021(3) -0.001(3) -0.007(2)
C51 0.033(3) 0.032(3) 0.060(3) -0.020(2) 0.003(3) -0.003(2)
C35 0.037(3) 0.023(2) 0.026(2) -0.0060(18) 0.004(2) -0.010(2)
C37 0.028(2) 0.0176(19) 0.024(2) -0.0067(16) -0.0004(18) -0.0053(18)
C65 0.032(3) 0.025(2) 0.039(3) -0.007(2) 0.001(2) 0.001(2)
C68 0.027(3) 0.035(3) 0.052(3) -0.014(2) -0.001(2) -0.006(2)
C67 0.024(3) 0.042(3) 0.050(3) -0.017(2) 0.007(2) -0.009(2)
C60 0.034(3) 0.032(2) 0.031(2) -0.012(2) -0.001(2) -0.005(2)
C64 0.028(3) 0.027(2) 0.029(2) -0.0031(19) 0.0022(19) -0.005(2)
C66 0.027(3) 0.034(3) 0.047(3) -0.010(2) -0.001(2) 0.005(2)
C47 0.033(3) 0.024(2) 0.042(3) -0.002(2) 0.000(2) -0.010(2)
C46 0.029(3) 0.023(2) 0.055(3) -0.012(2) 0.000(2) -0.010(2)
C55 0.039(3) 0.020(2) 0.031(2) -0.0037(18) -0.002(2) -0.007(2)
C54 0.036(3) 0.018(2) 0.025(2) -0.0067(17) 0.0022(19) -0.0076(19)
C58 0.042(3) 0.036(3) 0.024(2) -0.009(2) 0.007(2) -0.003(2)
C57 0.051(4) 0.041(3) 0.027(3) -0.008(2) 0.002(2) -0.003(3)
C18 0.026(2) 0.0144(19) 0.030(2) -0.0038(16) -0.0039(18) -0.0049(17)
C20 0.022(3) 0.038(3) 0.037(3) -0.003(2) -0.003(2) -0.003(2)
C23 0.030(3) 0.028(2) 0.031(2) -0.0026(19) -0.005(2) -0.009(2)
C22 0.041(3) 0.045(3) 0.026(2) 0.001(2) -0.008(2) -0.016(2)
C21 0.030(3) 0.043(3) 0.046(3) 0.000(2) -0.014(2) -0.006(2)
C32 0.042(3) 0.029(2) 0.026(2) -0.0099(19) -0.002(2) -0.011(2)
C56 0.061(4) 0.031(3) 0.028(3) 0.000(2) -0.007(2) -0.011(3)
C8 0.042(3) 0.046(3) 0.033(3) -0.012(2) -0.003(2) -0.007(3)
C2 0.076(4) 0.107(5) 0.062(3) -0.012(3) 0.002(3) -0.027(3)
C53 0.036(3) 0.032(3) 0.055(3) -0.021(2) 0.002(2) -0.011(2)
C34 0.048(3) 0.019(2) 0.032(2) -0.0092(18) 0.004(2) -0.012(2)
C19 0.031(3) 0.020(2) 0.029(2) -0.0041(17) -0.0015(19) -0.0056(19)
C61 0.041(3) 0.028(2) 0.047(3) -0.014(2) 0.001(2) -0.009(2)
C62 0.042(3) 0.026(2) 0.053(3) -0.008(2) 0.001(3) -0.008(2)
C63 0.028(3) 0.024(2) 0.039(3) -0.004(2) -0.002(2) -0.004(2)
C59 0.024(2) 0.026(2) 0.029(2) -0.0074(18) 0.0053(18) -0.0012(19)
C38 0.022(2) 0.019(2) 0.032(2) -0.0063(17) 0.0026(19) -0.0003(18)
F1 0.0389(19) 0.0556(19) 0.065(2) -0.0382(17) 0.0041(15) -0.0085(16)
F2 0.059(2) 0.0306(15) 0.056(2) -0.0106(14) -0.0075(17) -0.0102(15)
F3 0.078(3) 0.049(2) 0.099(3) -0.019(2) -0.059(2) -0.0036(19)
F4 0.049(2) 0.072(2) 0.059(2) 0.0024(18) -0.0236(18) -0.0106(19)
F5 0.073(3) 0.098(3) 0.049(2) 0.001(2) 0.0068(19) -0.034(2)
F6 0.097(3) 0.062(2) 0.062(2) -0.038(2) 0.002(2) -0.006(2)
N4 0.029(2) 0.0195(17) 0.0240(18) -0.0049(14) 0.0011(15) -0.0086(16)
N3 0.024(2) 0.0207(18) 0.033(2) -0.0058(15) 0.0005(16) -0.0044(16)
N2 0.027(2) 0.0275(19) 0.029(2) -0.0080(16) -0.0019(16) -0.0065(17)
N1 0.021(2) 0.030(2) 0.035(2) -0.0116(17) 0.0006(16) -0.0035(17)
N6 0.026(2) 0.0263(19) 0.0242(19) -0.0050(15) 0.0026(15) -0.0049(16)
N5 0.037(2) 0.0252(19) 0.0234(19) -0.0065(15) 0.0036(16) -0.0051(18)
C6B 0.086(12) 0.073(10) 0.100(13) -0.028(9) -0.038(10) -0.033(9)
C5B 0.155(19) 0.058(9) 0.055(9) -0.023(8) 0.052(10) -0.069(12)
N7B 0.080(11) 0.093(16) 0.053(7) -0.002(10) 0.010(9) -0.064(11)
C6A 0.19(3) 0.30(4) 0.067(12) 0.076(18) -0.047(15) -0.20(3)
C5A 0.090(13) 0.089(12) 0.044(8) 0.002(8) -0.008(8) -0.051(10)
N7A 0.080(11) 0.093(16) 0.053(7) -0.002(10) 0.010(9) -0.064(11)
O5 0.0230(17) 0.0197(14) 0.0257(16) -0.0010(12) 0.0000(12) -0.0025(13)
O4 0.0235(16) 0.0227(14) 0.0222(15) -0.0083(12) 0.0033(12) -0.0079(13)
O1 0.0237(17) 0.0222(14) 0.0237(15) -0.0025(12) 0.0023(12) -0.0053(13)
O3 0.0264(17) 0.0136(13) 0.0218(14) -0.0052(11) -0.0003(12) -0.0038(12)
O2 0.0267(18) 0.0286(16) 0.0372(18) -0.0064(14) 0.0042(14) -0.0079(14)
O7 0.0298(18) 0.0296(16) 0.0223(15) -0.0037(12) 0.0003(13) -0.0067(14)
O6 0.033(2) 0.0402(19) 0.038(2) 0.0096(15) -0.0043(16) -0.0144(16)
O13 0.071(3) 0.0296(18) 0.041(2) -0.0086(16) -0.0155(19) -0.0085(18)
O12 0.041(2) 0.053(2) 0.0359(19) 0.0012(16) -0.0019(16) 0.0015(18)
O16 0.058(3) 0.078(3) 0.035(2) -0.006(2) -0.0062(19) -0.035(2)
O14 0.040(3) 0.200(7) 0.090(4) 0.016(4) -0.028(3) -0.033(4)
O15 0.238(9) 0.063(3) 0.096(4) -0.025(3) -0.048(5) -0.061(5)
O11 0.125(4) 0.0276(19) 0.029(2) -0.0077(15) 0.002(2) -0.017(2)
O9 0.0294(19) 0.0407(19) 0.0317(18) -0.0038(15) 0.0080(14) -0.0084(16)
O8 0.047(3) 0.082(3) 0.040(2) 0.000(2) 0.0138(19) 0.007(2)
S1 0.0568(9) 0.0240(6) 0.0249(6) -0.0050(5) -0.0040(6) -0.0012(6)
S2 0.0462(9) 0.0565(8) 0.0430(7) -0.0069(6) -0.0128(6) -0.0235(7)
C3 0.058(3) 0.059(3) 0.045(2) -0.009(2) 0.004(2) -0.014(2)
C4 0.076(4) 0.107(5) 0.062(3) -0.012(3) 0.002(3) -0.027(3)
S3A 0.084(3) 0.0838(19) 0.0347(12) -0.0039(12) -0.0089(14) -0.0101(19)
O17A 0.076(6) 0.156(9) 0.062(5) 0.047(5) -0.033(4) 0.006(6)
O18A 0.071(5) 0.073(5) 0.072(5) -0.021(4) -0.025(4) 0.025(4)
O19A 0.091(6) 0.066(4) 0.050(4) -0.010(3) 0.006(4) -0.025(4)
C9A 0.129(14) 0.173(18) 0.088(10) -0.095(11) -0.078(10) 0.108(13)
F7A 0.100(6) 0.108(5) 0.062(4) -0.028(4) -0.026(4) 0.029(4)
F8A 0.170(10) 0.118(7) 0.171(9) -0.066(6) -0.079(8) -0.013(7)
F9A 0.136(9) 0.216(13) 0.071(5) -0.094(7) -0.020(5) 0.033(8)
S3B 0.0462(9) 0.0565(8) 0.0430(7) -0.0069(6) -0.0128(6) -0.0235(7)
O17B 0.041(2) 0.053(2) 0.0359(19) 0.0012(16) -0.0019(16) 0.0015(18)
O18B 0.106(16) 0.134(17) 0.029(7) -0.010(9) -0.018(9) -0.063(14)
O19B 0.041(2) 0.053(2) 0.0359(19) 0.0012(16) -0.0019(16) 0.0015(18)
C9B 0.059(4) 0.030(3) 0.049(3) -0.018(2) -0.020(3) -0.001(2)
F7B 0.081(12) 0.152(16) 0.22(2) -0.095(17) -0.060(14) -0.005(11)
F8B 0.081(12) 0.152(16) 0.22(2) -0.095(17) -0.060(14) -0.005(11)
F9B 0.064(10) 0.080(9) 0.093(11) -0.028(8) -0.042(8) -0.018(8)
C10 0.095(10) 0.073(8) 0.056(6) -0.022(6) 0.036(6) -0.004(7)
N8 0.090(8) 0.088(7) 0.094(8) -0.029(6) 0.039(6) -0.023(6)
C11 0.123(13) 0.144(13) 0.052(7) -0.020(8) 0.019(7) 0.014(10)

loop_
_atom_type_symbol
_atom_type_description
_atom_type_scat_dispersion_real
_atom_type_scat_dispersion_imag
_atom_type_scat_source
C C 0.0033 0.0016 'International Tables Vol C Tables 4.2.6.8 and 6.1.1.4'
H H 0.0000 0.0000 'International Tables Vol C Tables 4.2.6.8 and 6.1.1.4'
N N 0.0061 0.0033 'International Tables Vol C Tables 4.2.6.8 and 6.1.1.4'
O O 0.0106 0.0060 'International Tables Vol C Tables 4.2.6.8 and 6.1.1.4'
F F 0.0171 0.0103 'International Tables Vol C Tables 4.2.6.8 and 6.1.1.4'
S S 0.1246 0.1234 'International Tables Vol C Tables 4.2.6.8 and 6.1.1.4'
Mn Mn 0.3368 0.7283 'International Tables Vol C Tables 4.2.6.8 and 6.1.1.4'
Zn Zn 0.2839 1.4301 'International Tables Vol C Tables 4.2.6.8 and 6.1.1.4'

loop_
_geom_angle_atom_site_label_1
_geom_angle_atom_site_label_2
_geom_angle_atom_site_label_3
_geom_angle
_geom_angle_site_symmetry_1
_geom_angle_site_symmetry_3
N7B Zn1 O8 85.2(6) . .
N7B Zn1 O6 100.0(9) . .
O8 Zn1 O6 103.66(18) . .
N7B Zn1 O2 97.3(9) . .
O8 Zn1 O2 118.42(16) . .
O6 Zn1 O2 135.54(14) . .
N7B Zn1 O1 169.0(9) . .
O8 Zn1 O1 91.23(17) . .
O6 Zn1 O1 91.00(13) . .
O2 Zn1 O1 75.21(13) . .
N7B Zn1 N7A 18.3(8) . .
O8 Zn1 N7A 103.2(5) . .
O6 Zn1 N7A 92.4(8) . .
O2 Zn1 N7A 91.4(8) . .
O1 Zn1 N7A 163.9(6) . .
N7B Zn1 Mn1 129.0(9) . .
O8 Zn1 Mn1 97.62(12) . .
O6 Zn1 Mn1 127.93(10) . .
O2 Zn1 Mn1 37.44(9) . .
O1 Zn1 Mn1 41.14(9) . .
N7A Zn1 Mn1 128.0(8) . .
O2 Mn1 O5 163.38(14) . .
O2 Mn1 O1 81.13(14) . .
O5 Mn1 O1 86.46(13) . .
O2 Mn1 N2 92.94(15) . .
O5 Mn1 N2 103.46(14) . .
O1 Mn1 N2 146.69(14) . .
O2 Mn1 N1 96.29(14) . .
O5 Mn1 N1 77.30(14) . .
O1 Mn1 N1 108.97(14) . .
N2 Mn1 N1 104.24(15) . .
O2 Mn1 O3 98.73(12) . .
O5 Mn1 O3 88.68(12) . .
O1 Mn1 O3 75.30(11) . .
N2 Mn1 O3 73.27(13) . .
N1 Mn1 O3 164.88(12) . .
O2 Mn1 Zn1 40.95(11) . .
O5 Mn1 Zn1 123.27(10) . .
O1 Mn1 Zn1 43.94(9) . .
N2 Mn1 Zn1 132.82(11) . .
N1 Mn1 Zn1 92.81(10) . .
O3 Mn1 Zn1 99.69(7) . .
O2 Mn1 Mn3 117.75(11) . .
O5 Mn1 Mn3 47.86(9) . .
O1 Mn1 Mn3 39.32(9) . .
N2 Mn1 Mn3 144.68(11) . .
N1 Mn1 Mn3 90.13(11) . .
O3 Mn1 Mn3 84.47(8) . .
Zn1 Mn1 Mn3 77.01(2) . .
O2 Mn1 Mn2 85.49(11) . .
O5 Mn1 Mn2 91.61(10) . .
O1 Mn1 Mn2 38.30(9) . .
N2 Mn1 Mn2 108.86(11) . .
N1 Mn1 Mn2 146.72(11) . .
O3 Mn1 Mn2 37.49(7) . .
Zn1 Mn1 Mn2 67.03(2) . .
Mn3 Mn1 Mn2 60.48(2) . .
O9 Mn3 O4 169.44(14) . .
O9 Mn3 O1 91.04(14) . .
O4 Mn3 O1 83.91(12) . .
O9 Mn3 N6 86.87(15) . .
O4 Mn3 N6 102.31(13) . .
O1 Mn3 N6 148.00(14) . .
O9 Mn3 N5 95.47(16) . .
O4 Mn3 N5 77.61(14) . .
O1 Mn3 N5 109.50(14) . .
N6 Mn3 N5 102.49(15) . .
O9 Mn3 O5 101.86(14) . .
O4 Mn3 O5 86.09(12) . .
O1 Mn3 O5 77.16(11) . .
N6 Mn3 O5 72.07(13) . .
N5 Mn3 O5 161.39(13) . .
O9 Mn3 Mn1 93.11(12) . .
O4 Mn3 Mn1 88.95(9) . .
O1 Mn3 Mn1 39.84(9) . .
N6 Mn3 Mn1 108.35(11) . .
N5 Mn3 Mn1 148.36(10) . .
O5 Mn3 Mn1 37.94(7) . .
O9 Mn3 Mn2 126.41(11) . .
O4 Mn3 Mn2 46.74(9) . .
O1 Mn3 Mn2 37.94(9) . .
N6 Mn3 Mn2 143.16(10) . .
N5 Mn3 Mn2 90.65(10) . .
O5 Mn3 Mn2 84.52(8) . .
Mn1 Mn3 Mn2 60.19(2) . .
O3 Mn2 O7 171.47(13) . .
O3 Mn2 O1 85.79(13) . .
O7 Mn2 O1 91.88(13) . .
O3 Mn2 N4 102.07(13) . .
O7 Mn2 N4 84.36(14) . .
O1 Mn2 N4 146.60(14) . .
O3 Mn2 N3 77.59(13) . .
O7 Mn2 N3 95.47(14) . .
O1 Mn2 N3 108.77(14) . .
N4 Mn2 N3 104.63(14) . .
O3 Mn2 O4 86.03(11) . .
O7 Mn2 O4 101.31(12) . .
O1 Mn2 O4 74.95(12) . .
N4 Mn2 O4 73.32(12) . .
N3 Mn2 O4 162.74(12) . .
O3 Mn2 Mn1 47.25(9) . .
O7 Mn2 Mn1 128.92(10) . .
O1 Mn2 Mn1 39.12(9) . .
N4 Mn2 Mn1 142.33(10) . .
N3 Mn2 Mn1 90.66(11) . .
O4 Mn2 Mn1 81.99(8) . .
O3 Mn2 Mn3 90.29(9) . .
O7 Mn2 Mn3 92.95(9) . .
O1 Mn2 Mn3 38.26(9) . .
N4 Mn2 Mn3 108.64(10) . .
N3 Mn2 Mn3 146.31(11) . .
O4 Mn2 Mn3 37.36(8) . .
Mn1 Mn2 Mn3 59.32(2) . .
F2 C7 F3 107.7(5) . .
F2 C7 F1 107.2(4) . .
F3 C7 F1 106.0(5) . .
F2 C7 S1 112.9(4) . .
F3 C7 S1 111.4(4) . .
F1 C7 S1 111.4(4) . .
O6 C1 O7 126.7(6) . .
O6 C1 C2 118.9(6) . .
O7 C1 C2 114.4(6) . .
C27 C26 C25 122.3(4) . .
C27 C26 H26 118.9 . .
C25 C26 H26 118.9 . .
C26 C25 C24 117.9(4) . .
C26 C25 C36 120.2(4) . .
C24 C25 C36 121.9(4) . .
C28 C29 C24 122.5(4) . .
C28 C29 H29 118.7 . .
C24 C29 H29 118.7 . .
O3 C36 C39 106.4(3) . .
O3 C36 C44 106.4(3) . .
C39 C36 C44 111.7(4) . .
O3 C36 C25 111.2(3) . .
C39 C36 C25 109.6(3) . .
C44 C36 C25 111.4(3) . .
C26 C27 C28 119.6(4) . .
C26 C27 H27 120.2 . .
C28 C27 H27 120.2 . .
N2 C40 C41 122.9(5) . .
N2 C40 H40 118.6 . .
C41 C40 H40 118.6 . .
N2 C39 C43 118.8(4) . .
N2 C39 C36 117.7(4) . .
C43 C39 C36 123.3(4) . .
C42 C43 C39 120.9(5) . .
C42 C43 H43 119.5 . .
C39 C43 H43 119.5 . .
C29 C28 C27 118.9(4) . .
C29 C28 H28 120.5 . .
C27 C28 H28 120.5 . .
N3 C44 C45 122.2(4) . .
N3 C44 C36 113.3(4) . .
C45 C44 C36 124.4(4) . .
C43 C42 C41 119.3(5) . .
C43 C42 H42 120.4 . .
C41 C42 H42 120.4 . .
C44 C45 C46 118.6(5) . .
C44 C45 H45 120.7 . .
C46 C45 H45 120.7 . .
N3 C48 C47 121.8(5) . .
N3 C48 H48 119.1 . .
C47 C48 H48 119.1 . .
N4 C49 C53 121.4(4) . .
N4 C49 C37 117.1(4) . .
C53 C49 C37 121.5(4) . .
N4 C50 C51 122.3(4) . .
N4 C50 H50 118.8 . .
C51 C50 H50 118.8 . .
C15 C14 C13 119.4(4) . .
C15 C14 C24 118.8(4) . .
C13 C14 C24 121.8(4) . .
C12 C13 C14 120.9(4) . .
C12 C13 H13 119.5 . .
C14 C13 H13 119.5 . .
C14 C15 C16 120.4(4) . .
C14 C15 H15 119.8 . .
C16 C15 H15 119.8 . .
C16 C17 C12 121.2(4) . .
C16 C17 H17 119.4 . .
C12 C17 H17 119.4 . .
C17 C16 C15 119.4(4) . .
C17 C16 C30 119.3(4) . .
C15 C16 C30 121.3(4) . .
C13 C12 C17 118.5(4) . .
C13 C12 C18 119.7(4) . .
C17 C12 C18 121.7(4) . .
C35 C30 C31 118.5(4) . .
C35 C30 C16 117.7(4) . .
C31 C30 C16 123.8(4) . .
C34 C33 C32 119.5(5) . .
C34 C33 H33 120.2 . .
C32 C33 H33 120.2 . .
C32 C31 C30 118.7(4) . .
C32 C31 C37 119.8(4) . .
C30 C31 C37 121.4(4) . .
C29 C24 C25 118.7(4) . .
C29 C24 C14 119.2(4) . .
C25 C24 C14 122.1(4) . .
C40 C41 C42 118.2(5) . .
C40 C41 H41 120.9 . .
C42 C41 H41 120.9 . .
C51 C52 C53 120.2(5) . .
C51 C52 H52 119.9 . .
C53 C52 H52 119.9 . .
C52 C51 C50 118.5(5) . .
C52 C51 H51 120.8 . .
C50 C51 H51 120.8 . .
C34 C35 C30 121.6(4) . .
C34 C35 H35 119.2 . .
C30 C35 H35 119.2 . .
O4 C37 C49 106.9(3) . .
O4 C37 C54 106.4(4) . .
C49 C37 C54 111.9(4) . .
O4 C37 C31 111.5(3) . .
C49 C37 C31 110.1(4) . .
C54 C37 C31 110.0(3) . .
C66 C65 C64 119.3(5) . .
C66 C65 H65 120.3 . .
C64 C65 H65 120.3 . .
N1 C68 C67 122.6(5) . .
N1 C68 H68 118.7 . .
C67 C68 H68 118.7 . .
C68 C67 C66 119.1(5) . .
C68 C67 H67 120.4 . .
C66 C67 H67 120.4 . .
N6 C60 C61 121.9(5) . .
N6 C60 H60 119.0 . .
C61 C60 H60 119.0 . .
N1 C64 C65 121.1(4) . .
N1 C64 C38 112.7(4) . .
C65 C64 C38 126.1(4) . .
C65 C66 C67 118.6(5) . .
C65 C66 H66 120.7 . .
C67 C66 H66 120.7 . .
C46 C47 C48 119.4(4) . .
C46 C47 H47 120.3 . .
C48 C47 H47 120.3 . .
C47 C46 C45 119.3(5) . .
C47 C46 H46 120.3 . .
C45 C46 H46 120.3 . .
C54 C55 C56 117.5(5) . .
C54 C55 H55 121.2 . .
C56 C55 H55 121.2 . .
N5 C54 C55 121.8(4) . .
N5 C54 C37 112.4(4) . .
C55 C54 C37 125.7(4) . .
N5 C58 C57 121.1(5) . .
N5 C58 H58 119.4 . .
C57 C58 H58 119.4 . .
C58 C57 C56 119.0(5) . .
C58 C57 H57 120.5 . .
C56 C57 H57 120.5 . .
C23 C18 C19 118.2(4) . .
C23 C18 C12 118.4(4) . .
C19 C18 C12 123.4(4) . .
C21 C20 C19 122.1(5) . .
C21 C20 H20 119.0 . .
C19 C20 H20 119.0 . .
C22 C23 C18 122.2(5) . .
C22 C23 H23 118.9 . .
C18 C23 H23 118.9 . .
C21 C22 C23 119.2(5) . .
C21 C22 H22 120.4 . .
C23 C22 H22 120.4 . .
C22 C21 C20 119.8(5) . .
C22 C21 H21 120.1 . .
C20 C21 H21 120.1 . .
C31 C32 C33 121.8(4) . .
C31 C32 H32 119.1 . .
C33 C32 H32 119.1 . .
C57 C56 C55 120.5(5) . .
C57 C56 H56 119.8 . .
C55 C56 H56 119.8 . .
F4 C8 F6 107.6(5) . .
F4 C8 F5 107.5(5) . .
F6 C8 F5 107.4(5) . .
F4 C8 S2 112.3(4) . .
F6 C8 S2 110.1(4) . .
F5 C8 S2 111.7(4) . .
C1 C2 H2A 109.5 . .
C1 C2 H2B 109.5 . .
H2A C2 H2B 109.5 . .
C1 C2 H2C 109.5 . .
H2A C2 H2C 109.5 . .
H2B C2 H2C 109.5 . .
C52 C53 C49 118.4(5) . .
C52 C53 H53 120.8 . .
C49 C53 H53 120.8 . .
C35 C34 C33 119.7(4) . .
C35 C34 H34 120.1 . .
C33 C34 H34 120.1 . .
C20 C19 C18 118.2(4) . .
C20 C19 C38 119.5(4) . .
C18 C19 C38 122.2(4) . .
C62 C61 C60 118.7(5) . .
C62 C61 H61 120.6 . .
C60 C61 H61 120.6 . .
C61 C62 C63 120.0(5) . .
C61 C62 H62 120.0 . .
C63 C62 H62 120.0 . .
C62 C63 C59 118.8(5) . .
C62 C63 H63 120.6 . .
C59 C63 H63 120.6 . .
N6 C59 C63 121.2(5) . .
N6 C59 C38 115.8(4) . .
C63 C59 C38 122.9(4) . .
O5 C38 C64 106.1(3) . .
O5 C38 C59 106.9(4) . .
C64 C38 C59 111.6(4) . .
O5 C38 C19 111.4(3) . .
C64 C38 C19 110.3(4) . .
C59 C38 C19 110.4(3) . .
C49 N4 C50 119.2(4) . .
C49 N4 Mn2 118.0(3) . .
C50 N4 Mn2 122.7(3) . .
C44 N3 C48 118.6(4) . .
C44 N3 Mn2 111.9(3) . .
C48 N3 Mn2 126.8(3) . .
C39 N2 C40 119.7(4) . .
C39 N2 Mn1 117.7(3) . .
C40 N2 Mn1 122.6(3) . .
C64 N1 C68 119.1(4) . .
C64 N1 Mn1 113.1(3) . .
C68 N1 Mn1 125.7(3) . .
C60 N6 C59 119.4(4) . .
C60 N6 Mn3 121.8(3) . .
C59 N6 Mn3 118.5(3) . .
C54 N5 C58 119.9(4) . .
C54 N5 Mn3 114.0(3) . .
C58 N5 Mn3 124.4(4) . .
N7B C5B C6B 177(2) . .
C5B N7B Zn1 156(2) . .
N7A C5A C6A 175(3) . .
C5A N7A Zn1 161(2) . .
C38 O5 Mn1 122.7(3) . .
C38 O5 Mn3 111.9(2) . .
Mn1 O5 Mn3 94.20(11) . .
C37 O4 Mn3 122.1(2) . .
C37 O4 Mn2 111.3(2) . .
Mn3 O4 Mn2 95.90(12) . .
Mn2 O1 Mn3 103.79(14) . .
Mn2 O1 Mn1 102.58(13) . .
Mn3 O1 Mn1 100.84(13) . .
Mn2 O1 Zn1 112.13(14) . .
Mn3 O1 Zn1 136.31(15) . .
Mn1 O1 Zn1 94.91(13) . .
C36 O3 Mn2 122.7(2) . .
C36 O3 Mn1 111.0(2) . .
Mn2 O3 Mn1 95.26(12) . .
Mn1 O2 Zn1 101.60(16) . .
C1 O7 Mn2 129.1(4) . .
C1 O6 Zn1 133.9(4) . .
C3 O9 Mn3 140.3(4) . .
C3 O8 Zn1 130.5(4) . .
O13 S1 O11 115.9(2) . .
O13 S1 O12 113.9(3) . .
O11 S1 O12 115.4(3) . .
O13 S1 C7 102.9(2) . .
O11 S1 C7 103.1(3) . .
O12 S1 C7 103.2(2) . .
O14 S2 O15 112.9(5) . .
O14 S2 O16 115.6(3) . .
O15 S2 O16 115.1(4) . .
O14 S2 C8 105.0(3) . .
O15 S2 C8 102.2(3) . .
O16 S2 C8 104.0(3) . .
O9 C3 O8 127.5(5) . .
O9 C3 C4 115.6(6) . .
O8 C3 C4 116.6(6) . .
C3 C4 H4A 109.5 . .
C3 C4 H4B 109.5 . .
H4A C4 H4B 109.5 . .
C3 C4 H4C 109.5 . .
H4A C4 H4C 109.5 . .
H4B C4 H4C 109.5 . .
O18A S3A O17A 111.9(5) . .
O18A S3A O19A 118.4(5) . .
O17A S3A O19A 110.0(5) . .
O18A S3A C9A 103.5(6) . .
O17A S3A C9A 108.4(6) . .
O19A S3A C9A 103.6(5) . .
F9A C9A F7A 109.5(10) . .
F9A C9A F8A 98.9(11) . .
F7A C9A F8A 101.8(11) . .
F9A C9A S3A 116.7(10) . .
F7A C9A S3A 115.1(8) . .
F8A C9A S3A 112.8(8) . .
O17B S3B O19B 112.3(9) . .
O17B S3B O18B 112.6(10) . .
O19B S3B O18B 112.2(11) . .
O17B S3B C9B 106.7(9) . .
O19B S3B C9B 106.7(9) . .
O18B S3B C9B 105.8(9) . .
F9B C9B F7B 107.4(15) . .
F9B C9B F8B 106.0(17) . .
F7B C9B F8B 103.7(17) . .
F9B C9B S3B 111.0(11) . .
F7B C9B S3B 116.4(14) . .
F8B C9B S3B 111.6(17) . .
N8 C10 C11 165.0(17) . .
C10 C11 H11A 109.5 . .
C10 C11 H11B 109.5 . .
H11A C11 H11B 109.5 . .
C10 C11 H11C 109.5 . .
H11A C11 H11C 109.5 . .
H11B C11 H11C 109.5 . .

loop_
_geom_bond_atom_site_label_1
_geom_bond_atom_site_label_2
_geom_bond_distance
_geom_bond_site_symmetry_2
Zn1 N7B 1.959(16) .
Zn1 O8 1.973(4) .
Zn1 O6 1.986(4) .
Zn1 O2 2.008(3) .
Zn1 O1 2.090(3) .
Zn1 N7A 2.122(16) .
Zn1 Mn1 3.0005(8) .
Mn1 O2 1.862(3) .
Mn1 O5 1.873(3) .
Mn1 O1 1.981(3) .
Mn1 N2 2.088(4) .
Mn1 N1 2.161(4) .
Mn1 O3 2.260(3) .
Mn1 Mn3 3.0380(10) .
Mn1 Mn2 3.0650(10) .
Mn3 O9 1.872(3) .
Mn3 O4 1.875(3) .
Mn3 O1 1.960(3) .
Mn3 N6 2.127(4) .
Mn3 N5 2.148(4) .
Mn3 O5 2.259(3) .
Mn3 Mn2 3.0739(9) .
Mn2 O3 1.873(3) .
Mn2 O7 1.936(3) .
Mn2 O1 1.946(3) .
Mn2 N4 2.101(4) .
Mn2 N3 2.196(4) .
Mn2 O4 2.251(3) .
C7 F2 1.319(6) .
C7 F3 1.335(6) .
C7 F1 1.344(6) .
C7 S1 1.816(6) .
C1 O6 1.244(8) .
C1 O7 1.283(7) .
C1 C2 1.508(10) .
C26 C27 1.373(6) .
C26 C25 1.395(6) .
C26 H26 0.9500 .
C25 C24 1.412(6) .
C25 C36 1.549(6) .
C29 C28 1.374(6) .
C29 C24 1.385(6) .
C29 H29 0.9500 .
C36 O3 1.423(5) .
C36 C39 1.515(6) .
C36 C44 1.536(6) .
C27 C28 1.387(6) .
C27 H27 0.9500 .
C40 N2 1.356(6) .
C40 C41 1.364(7) .
C40 H40 0.9500 .
C39 N2 1.350(6) .
C39 C43 1.397(6) .
C43 C42 1.373(7) .
C43 H43 0.9500 .
C28 H28 0.9500 .
C44 N3 1.349(6) .
C44 C45 1.381(6) .
C42 C41 1.381(7) .
C42 H42 0.9500 .
C45 C46 1.384(6) .
C45 H45 0.9500 .
C48 N3 1.349(5) .
C48 C47 1.377(7) .
C48 H48 0.9500 .
C49 N4 1.337(6) .
C49 C53 1.396(7) .
C49 C37 1.531(6) .
C50 N4 1.344(6) .
C50 C51 1.388(7) .
C50 H50 0.9500 .
C14 C15 1.385(6) .
C14 C13 1.406(6) .
C14 C24 1.487(6) .
C13 C12 1.388(6) .
C13 H13 0.9500 .
C15 C16 1.401(6) .
C15 H15 0.9500 .
C17 C16 1.386(6) .
C17 C12 1.402(6) .
C17 H17 0.9500 .
C16 C30 1.488(6) .
C12 C18 1.468(6) .
C30 C35 1.397(6) .
C30 C31 1.418(6) .
C33 C34 1.380(7) .
C33 C32 1.388(6) .
C33 H33 0.9500 .
C31 C32 1.382(6) .
C31 C37 1.560(6) .
C41 H41 0.9500 .
C52 C51 1.358(8) .
C52 C53 1.389(7) .
C52 H52 0.9500 .
C51 H51 0.9500 .
C35 C34 1.380(7) .
C35 H35 0.9500 .
C37 O4 1.423(5) .
C37 C54 1.536(6) .
C65 C66 1.389(7) .
C65 C64 1.389(7) .
C65 H65 0.9500 .
C68 N1 1.350(6) .
C68 C67 1.358(7) .
C68 H68 0.9500 .
C67 C66 1.396(7) .
C67 H67 0.9500 .
C60 N6 1.337(6) .
C60 C61 1.390(7) .
C60 H60 0.9500 .
C64 N1 1.347(6) .
C64 C38 1.530(6) .
C66 H66 0.9500 .
C47 C46 1.375(7) .
C47 H47 0.9500 .
C46 H46 0.9500 .
C55 C54 1.379(7) .
C55 C56 1.384(7) .
C55 H55 0.9500 .
C54 N5 1.339(6) .
C58 N5 1.354(6) .
C58 C57 1.356(8) .
C58 H58 0.9500 .
C57 C56 1.382(8) .
C57 H57 0.9500 .
C18 C23 1.401(6) .
C18 C19 1.406(6) .
C20 C21 1.385(7) .
C20 C19 1.395(7) .
C20 H20 0.9500 .
C23 C22 1.386(7) .
C23 H23 0.9500 .
C22 C21 1.365(7) .
C22 H22 0.9500 .
C21 H21 0.9500 .
C32 H32 0.9500 .
C56 H56 0.9500 .
C8 F4 1.309(6) .
C8 F6 1.329(6) .
C8 F5 1.337(6) .
C8 S2 1.793(6) .
C2 H2A 0.9800 .
C2 H2B 0.9800 .
C2 H2C 0.9800 .
C53 H53 0.9500 .
C34 H34 0.9500 .
C19 C38 1.552(6) .
C61 C62 1.368(8) .
C61 H61 0.9500 .
C62 C63 1.380(7) .
C62 H62 0.9500 .
C63 C59 1.392(6) .
C63 H63 0.9500 .
C59 N6 1.348(6) .
C59 C38 1.538(7) .
C38 O5 1.413(5) .
C6B C5B 1.413(18) .
C5B N7B 1.176(16) .
C6A C5A 1.430(18) .
C5A N7A 1.161(15) .
O13 S1 1.434(4) .
O12 S1 1.445(4) .
O16 S2 1.438(4) .
O14 S2 1.411(5) .
O15 S2 1.434(6) .
O11 S1 1.437(4) .
O9 C3 1.254(7) .
O8 C3 1.473(8) .
C3 C4 1.557(10) .
C4 H4A 0.9800 .
C4 H4B 0.9800 .
C4 H4C 0.9800 .
S3A O18A 1.416(8) .
S3A O17A 1.426(7) .
S3A O19A 1.451(6) .
S3A C9A 1.711(13) .
C9A F9A 1.328(11) .
C9A F7A 1.369(10) .
C9A F8A 1.388(13) .
S3B O17B 1.442(11) .
S3B O19B 1.470(12) .
S3B O18B 1.472(11) .
S3B C9B 1.665(16) .
C9B F9B 1.320(14) .
C9B F7B 1.339(14) .
C9B F8B 1.353(14) .
C10 N8 1.120(14) .
C10 C11 1.541(19) .
C11 H11A 0.9800 .
C11 H11B 0.9800 .
C11 H11C 0.9800 .
